data_7002784
loop_
_publ_author_name
'Adams, Christopher J.'
'Baber, Angharad'
'Boonyuen, Supakorn'
'Connelly, Neil G.'
'Diosdado, Beatriz E.'
'Kantacha, Anob'
'Orpen, A. Guy'
'Patr\'on, Elena'

_publ_section_title
;
 Thiolates vs. halides as \p-donors: the redox-active alkyne complexes
 [M(SR)L(\h-R&#x2032;C&#xE002;CR&#x2032;)L&#x2032;] {M = Mo or W, L =
 CO or P(OMe)3, L&#x2032; = \h-C5H5 and Tp&#x2032;}
;
_journal_issue 44
_journal_name_full 'Dalton Transactions'
_journal_page_first 9746
_journal_page_last 9758
_journal_paper_doi 10.1039/b912986c
_journal_year 2009
_chemical_formula_moiety 'C18 H25 Mo O3 P S'
_chemical_formula_sum 'C18 H25 Mo O3 P S'
_chemical_formula_weight 448.35
_chemical_name_systematic
;
?
;
_space_group_IT_number 19
_symmetry_cell_setting orthorhombic
_symmetry_space_group_name_Hall 'P 2ac 2ab'
_symmetry_space_group_name_H-M 'P 21 21 21'
_atom_sites_solution_hydrogens geom
_atom_sites_solution_primary direct
_atom_sites_solution_secondary difmap
_audit_creation_method SHELXL-97
_cell_angle_alpha 90.00
_cell_angle_beta 90.00
_cell_angle_gamma 90.00
_cell_formula_units_Z 4
_cell_length_a 7.4174(15)
_cell_length_b 12.505(3)
_cell_length_c 20.942(4)
_cell_measurement_reflns_used 1223
_cell_measurement_temperature 173(2)
_cell_measurement_theta_max 19.9
_cell_measurement_theta_min 2.5
_cell_volume 1942.5(7)
_computing_cell_refinement 'Bruker SMART'
_computing_data_collection 'Bruker SMART'
_computing_data_reduction 'Bruker SHELXTL'
_computing_molecular_graphics 'Bruker SHELXTL'
_computing_publication_material 'Bruker SHELXTL'
_computing_structure_refinement 'SHELXL-97 (Sheldrick, 1997)'
_computing_structure_solution 'SHELXS-97 (Sheldrick, 1990)'
_diffrn_ambient_temperature 173(2)
_diffrn_measured_fraction_theta_full 0.999
_diffrn_measured_fraction_theta_max 0.999
_diffrn_measurement_device_type 'CCD area detector'
_diffrn_measurement_method '\w scans'
_diffrn_radiation_monochromator graphite
_diffrn_radiation_source 'fine-focus sealed tube'
_diffrn_radiation_type MoK\a
_diffrn_radiation_wavelength 0.71073
_diffrn_reflns_av_R_equivalents 0.0649
_diffrn_reflns_av_sigmaI/netI 0.0815
_diffrn_reflns_limit_h_max 9
_diffrn_reflns_limit_h_min -9
_diffrn_reflns_limit_k_max 16
_diffrn_reflns_limit_k_min -11
_diffrn_reflns_limit_l_max 27
_diffrn_reflns_limit_l_min -27
_diffrn_reflns_number 13737
_diffrn_reflns_theta_full 27.48
_diffrn_reflns_theta_max 27.48
_diffrn_reflns_theta_min 1.90
_diffrn_standards_decay_% 0
_exptl_absorpt_coefficient_mu 0.878
_exptl_absorpt_correction_T_max 0.960
_exptl_absorpt_correction_T_min 0.766
_exptl_absorpt_correction_type multi-scan
_exptl_absorpt_process_details 'SADABS (Sheldrick, 1998)'
_exptl_crystal_colour green
_exptl_crystal_density_diffrn 1.533
_exptl_crystal_density_method 'not measured'
_exptl_crystal_description plate
_exptl_crystal_F_000 920
_exptl_crystal_size_max 0.20
_exptl_crystal_size_mid 0.10
_exptl_crystal_size_min 0.05
_refine_diff_density_max 0.590
_refine_diff_density_min -0.393
_refine_diff_density_rms 0.101
_refine_ls_abs_structure_details 'Flack H D (1983), Acta Cryst. A39, 876-881'
_refine_ls_abs_structure_Flack -0.03(5)
_refine_ls_extinction_method none
_refine_ls_goodness_of_fit_ref 0.995
_refine_ls_hydrogen_treatment constr
_refine_ls_matrix_type full
_refine_ls_number_parameters 222
_refine_ls_number_reflns 4455
_refine_ls_number_restraints 0
_refine_ls_restrained_S_all 0.995
_refine_ls_R_factor_all 0.0533
_refine_ls_R_factor_gt 0.0407
_refine_ls_shift/su_max 0.000
_refine_ls_shift/su_mean 0.000
_refine_ls_structure_factor_coef Fsqd
_refine_ls_weighting_details 'calc w=1/[\s^2^(Fo^2^)+(0.0277P)^2^+0.0000P] where P=(Fo^2^+2Fc^2^)/3'
_refine_ls_weighting_scheme calc
_refine_ls_wR_factor_gt 0.0780
_refine_ls_wR_factor_ref 0.0817
_reflns_number_gt 3827
_reflns_number_total 4455
_reflns_threshold_expression >2sigma(I)
_cod_data_source_file b912986c.txt
_cod_data_source_block 8
_cod_depositor_comments
;
The following automatic conversions were performed:
'_symmetry_cell_setting' value 'Orthorhombic' changed to 'orthorhombic'
according to '/home/saulius/struct/CIF-dictionaries/cif_core.dic'
dictionary named 'cif_core.dic' version 2.4.1 from 2010-06-29.

Automatic conversion script
Id: cif_fix_enum 1527 2010-12-29 10:47:43Z saulius 
;
_cod_original_cell_volume 1942.4(7)
_cod_original_sg_symbol_H-M P2(1)2(1)2(1)
_cod_database_code 7002784

loop_
_symmetry_equiv_pos_as_xyz
'x, y, z'
'-x+1/2, -y, z+1/2'
'-x, y+1/2, -z+1/2'
'x+1/2, -y+1/2, -z'

loop_
_atom_site_label
_atom_site_type_symbol
_atom_site_fract_x
_atom_site_fract_y
_atom_site_fract_z
_atom_site_U_iso_or_equiv
_atom_site_adp_type
_atom_site_occupancy
_atom_site_symmetry_multiplicity
_atom_site_calc_flag
_atom_site_refinement_flags
_atom_site_disorder_assembly
_atom_site_disorder_group
Mo1 Mo 0.77663(4) 0.11613(3) 0.140806(15) 0.01127(9) Uani 1 1 d . . .
C1 C 0.5032(6) 0.2040(4) 0.0265(2) 0.0212(10) Uani 1 1 d . . .
H1A H 0.4930 0.2746 0.0066 0.032 Uiso 1 1 calc R . .
H1B H 0.3874 0.1842 0.0457 0.032 Uiso 1 1 calc R . .
H1C H 0.5362 0.1510 -0.0060 0.032 Uiso 1 1 calc R . .
C2 C 0.6444(6) 0.2070(3) 0.07680(18) 0.0140(9) Uani 1 1 d . . .
C3 C 0.7328(6) 0.2729(3) 0.11253(17) 0.0148(8) Uani 1 1 d . . .
C4 C 0.7511(6) 0.3909(3) 0.11687(19) 0.0238(9) Uani 1 1 d . . .
H4A H 0.7583 0.4212 0.0738 0.036 Uiso 1 1 calc R . .
H4B H 0.8609 0.4087 0.1406 0.036 Uiso 1 1 calc R . .
H4C H 0.6462 0.4206 0.1391 0.036 Uiso 1 1 calc R . .
S1 S 1.05132(14) 0.05730(9) 0.09390(5) 0.0159(2) Uani 1 1 d . . .
C6 C 1.0118(6) -0.0326(3) 0.02915(19) 0.0155(9) Uani 1 1 d . . .
C7 C 0.7459(6) -0.0349(3) 0.20519(19) 0.0209(10) Uani 1 1 d . . .
H7A H 0.8438 -0.0580 0.2310 0.025 Uiso 1 1 calc R . .
C8 C 0.6134(6) 0.0423(4) 0.2225(2) 0.0214(10) Uani 1 1 d . . .
H8A H 0.6064 0.0797 0.2619 0.026 Uiso 1 1 calc R . .
C9 C 0.4957(6) 0.0527(4) 0.1709(2) 0.0252(11) Uani 1 1 d . . .
H9A H 0.3942 0.0989 0.1692 0.030 Uiso 1 1 calc R . .
C10 C 0.5523(7) -0.0168(4) 0.1216(2) 0.0257(11) Uani 1 1 d . . .
H10A H 0.4960 -0.0253 0.0812 0.031 Uiso 1 1 calc R . .
C11 C 0.7060(6) -0.0708(3) 0.1429(2) 0.0215(9) Uani 1 1 d . . .
H11A H 0.7721 -0.1227 0.1195 0.026 Uiso 1 1 calc R . .
C12 C 1.1270(6) -0.1194(4) 0.02295(19) 0.0227(9) Uani 1 1 d . . .
H12A H 1.2186 -0.1306 0.0540 0.027 Uiso 1 1 calc R . .
C13 C 1.1107(7) -0.1903(4) -0.0279(2) 0.0276(11) Uani 1 1 d . . .
H13A H 1.1913 -0.2490 -0.0319 0.033 Uiso 1 1 calc R . .
C14 C 0.9753(7) -0.1745(4) -0.0729(2) 0.0258(11) Uani 1 1 d . . .
H14A H 0.9625 -0.2225 -0.1078 0.031 Uiso 1 1 calc R . .
C15 C 0.8591(7) -0.0884(4) -0.0665(2) 0.0275(12) Uani 1 1 d . . .
H15A H 0.7664 -0.0776 -0.0971 0.033 Uiso 1 1 calc R . .
C16 C 0.8769(6) -0.0178(4) -0.0158(2) 0.0191(10) Uani 1 1 d . . .
H16A H 0.7964 0.0410 -0.0119 0.023 Uiso 1 1 calc R . .
P1 P 0.96649(15) 0.20165(9) 0.21452(5) 0.0145(2) Uani 1 1 d . . .
O1 O 1.0079(4) 0.1250(3) 0.27390(13) 0.0253(7) Uani 1 1 d . . .
C17 C 1.1207(8) 0.1605(4) 0.3259(2) 0.0397(14) Uani 1 1 d . . .
H17A H 1.1330 0.1029 0.3573 0.060 Uiso 1 1 calc R . .
H17B H 1.0657 0.2231 0.3463 0.060 Uiso 1 1 calc R . .
H17C H 1.2400 0.1798 0.3094 0.060 Uiso 1 1 calc R . .
O2 O 1.1711(4) 0.2373(2) 0.19858(14) 0.0215(7) Uani 1 1 d . . .
C18 C 1.2068(6) 0.3125(4) 0.1487(2) 0.0255(10) Uani 1 1 d . . .
H18A H 1.3368 0.3154 0.1406 0.038 Uiso 1 1 calc R . .
H18B H 1.1640 0.3834 0.1616 0.038 Uiso 1 1 calc R . .
H18C H 1.1441 0.2903 0.1097 0.038 Uiso 1 1 calc R . .
O3 O 0.9092(4) 0.3129(2) 0.24711(13) 0.0203(7) Uani 1 1 d . . .
C19 C 0.7372(7) 0.3239(4) 0.2764(2) 0.0345(12) Uani 1 1 d . . .
H19A H 0.7205 0.3980 0.2903 0.052 Uiso 1 1 calc R . .
H19B H 0.7296 0.2761 0.3134 0.052 Uiso 1 1 calc R . .
H19C H 0.6430 0.3050 0.2456 0.052 Uiso 1 1 calc R . .

loop_
_atom_site_aniso_label
_atom_site_aniso_U_11
_atom_site_aniso_U_22
_atom_site_aniso_U_33
_atom_site_aniso_U_23
_atom_site_aniso_U_13
_atom_site_aniso_U_12
Mo1 0.00916(15) 0.01041(15) 0.01424(15) 0.00047(15) -0.00082(14) -0.00004(14)
C1 0.017(2) 0.024(3) 0.023(2) 0.006(2) -0.0024(19) -0.001(2)
C2 0.013(2) 0.017(2) 0.0127(19) 0.0048(18) 0.0035(16) 0.0017(18)
C3 0.015(2) 0.012(2) 0.0171(18) 0.0038(16) 0.0048(18) 0.0046(18)
C4 0.025(3) 0.019(2) 0.0273(19) 0.0010(19) -0.0030(18) 0.002(2)
S1 0.0121(5) 0.0158(6) 0.0197(5) -0.0058(4) -0.0013(4) 0.0004(4)
C6 0.015(2) 0.011(2) 0.020(2) -0.0027(18) 0.0038(18) -0.0049(17)
C7 0.018(3) 0.017(2) 0.027(2) 0.0089(17) -0.004(2) 0.002(2)
C8 0.024(3) 0.019(2) 0.022(2) 0.001(2) 0.0062(19) -0.006(2)
C9 0.014(2) 0.024(3) 0.038(3) 0.011(2) 0.002(2) -0.002(2)
C10 0.031(3) 0.024(3) 0.022(2) 0.008(2) -0.0051(19) -0.016(2)
C11 0.023(2) 0.0129(19) 0.028(2) 0.004(2) 0.007(2) -0.0070(18)
C12 0.022(2) 0.026(2) 0.021(2) -0.005(2) 0.0010(17) 0.001(2)
C13 0.033(3) 0.017(3) 0.033(3) -0.013(2) 0.007(2) 0.001(2)
C14 0.032(3) 0.024(3) 0.022(2) -0.014(2) 0.006(2) -0.010(2)
C15 0.027(3) 0.033(3) 0.022(2) 0.000(2) 0.000(2) -0.007(2)
C16 0.018(2) 0.020(2) 0.019(2) -0.0002(19) -0.0017(18) -0.0021(19)
P1 0.0143(6) 0.0122(6) 0.0172(5) -0.0018(5) -0.0019(4) 0.0008(5)
O1 0.0370(19) 0.0168(17) 0.0221(14) 0.0006(15) -0.0152(13) -0.0034(16)
C17 0.063(4) 0.027(3) 0.029(3) 0.004(2) -0.025(3) -0.017(3)
O2 0.0137(17) 0.0237(18) 0.0271(16) -0.0047(14) -0.0020(12) -0.0026(13)
C18 0.019(2) 0.028(2) 0.030(2) -0.005(2) 0.006(2) -0.009(2)
O3 0.0214(17) 0.0133(16) 0.0261(16) -0.0055(13) 0.0010(13) 0.0006(14)
C19 0.031(3) 0.036(3) 0.037(3) -0.011(2) 0.014(2) 0.004(3)

loop_
_atom_type_symbol
_atom_type_description
_atom_type_scat_dispersion_real
_atom_type_scat_dispersion_imag
_atom_type_scat_source
C C 0.0033 0.0016 'International Tables Vol C Tables 4.2.6.8 and 6.1.1.4'
H H 0.0000 0.0000 'International Tables Vol C Tables 4.2.6.8 and 6.1.1.4'
O O 0.0106 0.0060 'International Tables Vol C Tables 4.2.6.8 and 6.1.1.4'
P P 0.1023 0.0942 'International Tables Vol C Tables 4.2.6.8 and 6.1.1.4'
S S 0.1246 0.1234 'International Tables Vol C Tables 4.2.6.8 and 6.1.1.4'
Mo Mo -1.6832 0.6857 'International Tables Vol C Tables 4.2.6.8 and 6.1.1.4'

loop_
_geom_angle_atom_site_label_1
_geom_angle_atom_site_label_2
_geom_angle_atom_site_label_3
_geom_angle
_geom_angle_site_symmetry_1
_geom_angle_site_symmetry_3
_geom_angle_publ_flag
C2 Mo1 C3 36.84(16) . . ?
C2 Mo1 C8 117.88(17) . . ?
C3 Mo1 C8 120.78(16) . . ?
C2 Mo1 C9 86.35(16) . . ?
C3 Mo1 C9 105.11(17) . . ?
C8 Mo1 C9 35.24(16) . . ?
C2 Mo1 C7 142.64(16) . . ?
C3 Mo1 C7 156.29(15) . . ?
C8 Mo1 C7 35.88(16) . . ?
C9 Mo1 C7 58.49(16) . . ?
C2 Mo1 P1 118.25(13) . . ?
C3 Mo1 P1 81.43(12) . . ?
C8 Mo1 P1 90.54(12) . . ?
C9 Mo1 P1 121.09(12) . . ?
C7 Mo1 P1 92.71(11) . . ?
C2 Mo1 S1 108.49(11) . . ?
C3 Mo1 S1 107.98(12) . . ?
C8 Mo1 S1 129.53(12) . . ?
C9 Mo1 S1 140.97(13) . . ?
C7 Mo1 S1 94.13(11) . . ?
P1 Mo1 S1 84.18(4) . . ?
C2 Mo1 C10 86.63(17) . . ?
C3 Mo1 C10 120.09(17) . . ?
C8 Mo1 C10 58.42(15) . . ?
C9 Mo1 C10 34.94(16) . . ?
C7 Mo1 C10 57.65(15) . . ?
P1 Mo1 C10 147.83(11) . . ?
S1 Mo1 C10 108.20(13) . . ?
C2 Mo1 C11 117.16(16) . . ?
C3 Mo1 C11 153.31(16) . . ?
C8 Mo1 C11 58.48(16) . . ?
C9 Mo1 C11 57.60(16) . . ?
C7 Mo1 C11 34.69(14) . . ?
P1 Mo1 C11 124.30(11) . . ?
S1 Mo1 C11 83.87(11) . . ?
C10 Mo1 C11 33.99(16) . . ?
C2 C1 H1A 109.5 . . ?
C2 C1 H1B 109.5 . . ?
H1A C1 H1B 109.5 . . ?
C2 C1 H1C 109.5 . . ?
H1A C1 H1C 109.5 . . ?
H1B C1 H1C 109.5 . . ?
C3 C2 C1 141.7(4) . . ?
C3 C2 Mo1 74.2(2) . . ?
C1 C2 Mo1 143.3(3) . . ?
C2 C3 C4 135.7(4) . . ?
C2 C3 Mo1 69.0(2) . . ?
C4 C3 Mo1 155.2(3) . . ?
C3 C4 H4A 109.5 . . ?
C3 C4 H4B 109.5 . . ?
H4A C4 H4B 109.5 . . ?
C3 C4 H4C 109.5 . . ?
H4A C4 H4C 109.5 . . ?
H4B C4 H4C 109.5 . . ?
C6 S1 Mo1 111.58(14) . . ?
C16 C6 C12 119.0(4) . . ?
C16 C6 S1 123.4(3) . . ?
C12 C6 S1 117.5(3) . . ?
C11 C7 C8 107.8(4) . . ?
C11 C7 Mo1 75.1(2) . . ?
C8 C7 Mo1 70.5(2) . . ?
C11 C7 H7A 126.1 . . ?
C8 C7 H7A 126.1 . . ?
Mo1 C7 H7A 120.1 . . ?
C9 C8 C7 107.3(4) . . ?
C9 C8 Mo1 73.4(3) . . ?
C7 C8 Mo1 73.6(2) . . ?
C9 C8 H8A 126.3 . . ?
C7 C8 H8A 126.3 . . ?
Mo1 C8 H8A 118.6 . . ?
C8 C9 C10 108.8(4) . . ?
C8 C9 Mo1 71.4(3) . . ?
C10 C9 Mo1 75.2(3) . . ?
C8 C9 H9A 125.6 . . ?
C10 C9 H9A 125.6 . . ?
Mo1 C9 H9A 119.6 . . ?
C11 C10 C9 107.8(4) . . ?
C11 C10 Mo1 73.4(2) . . ?
C9 C10 Mo1 69.9(3) . . ?
C11 C10 H10A 126.1 . . ?
C9 C10 H10A 126.1 . . ?
Mo1 C10 H10A 122.3 . . ?
C10 C11 C7 108.2(4) . . ?
C10 C11 Mo1 72.6(2) . . ?
C7 C11 Mo1 70.2(2) . . ?
C10 C11 H11A 125.9 . . ?
C7 C11 H11A 125.9 . . ?
Mo1 C11 H11A 123.0 . . ?
C6 C12 C13 121.1(4) . . ?
C6 C12 H12A 119.4 . . ?
C13 C12 H12A 119.4 . . ?
C12 C13 C14 119.4(4) . . ?
C12 C13 H13A 120.3 . . ?
C14 C13 H13A 120.3 . . ?
C15 C14 C13 119.6(4) . . ?
C15 C14 H14A 120.2 . . ?
C13 C14 H14A 120.2 . . ?
C14 C15 C16 120.6(4) . . ?
C14 C15 H15A 119.7 . . ?
C16 C15 H15A 119.7 . . ?
C6 C16 C15 120.2(4) . . ?
C6 C16 H16A 119.9 . . ?
C15 C16 H16A 119.9 . . ?
O1 P1 O3 103.85(16) . . ?
O1 P1 O2 98.35(17) . . ?
O3 P1 O2 95.60(17) . . ?
O1 P1 Mo1 110.69(12) . . ?
O3 P1 Mo1 121.01(12) . . ?
O2 P1 Mo1 123.57(12) . . ?
C17 O1 P1 120.9(3) . . ?
O1 C17 H17A 109.5 . . ?
O1 C17 H17B 109.5 . . ?
H17A C17 H17B 109.5 . . ?
O1 C17 H17C 109.5 . . ?
H17A C17 H17C 109.5 . . ?
H17B C17 H17C 109.5 . . ?
C18 O2 P1 120.4(3) . . ?
O2 C18 H18A 109.5 . . ?
O2 C18 H18B 109.5 . . ?
H18A C18 H18B 109.5 . . ?
O2 C18 H18C 109.5 . . ?
H18A C18 H18C 109.5 . . ?
H18B C18 H18C 109.5 . . ?
C19 O3 P1 120.2(3) . . ?
O3 C19 H19A 109.5 . . ?
O3 C19 H19B 109.5 . . ?
H19A C19 H19B 109.5 . . ?
O3 C19 H19C 109.5 . . ?
H19A C19 H19C 109.5 . . ?
H19B C19 H19C 109.5 . . ?

loop_
_geom_bond_atom_site_label_1
_geom_bond_atom_site_label_2
_geom_bond_distance
_geom_bond_site_symmetry_2
_geom_bond_publ_flag
Mo1 C2 2.012(4) . ?
Mo1 C3 2.074(4) . ?
Mo1 C8 2.291(4) . ?
Mo1 C9 2.317(5) . ?
Mo1 C7 2.331(4) . ?
Mo1 P1 2.3473(12) . ?
Mo1 S1 2.3785(11) . ?
Mo1 C10 2.386(4) . ?
Mo1 C11 2.396(4) . ?
C1 C2 1.486(6) . ?
C1 H1A 0.9800 . ?
C1 H1B 0.9800 . ?
C1 H1C 0.9800 . ?
C2 C3 1.293(6) . ?
C3 C4 1.484(5) . ?
C4 H4A 0.9800 . ?
C4 H4B 0.9800 . ?
C4 H4C 0.9800 . ?
S1 C6 1.785(4) . ?
C6 C16 1.386(6) . ?
C6 C12 1.388(6) . ?
C7 C11 1.411(6) . ?
C7 C8 1.424(6) . ?
C7 H7A 0.9500 . ?
C8 C9 1.395(6) . ?
C8 H8A 0.9500 . ?
C9 C10 1.413(7) . ?
C9 H9A 0.9500 . ?
C10 C11 1.398(7) . ?
C10 H10A 0.9500 . ?
C11 H11A 0.9500 . ?
C12 C13 1.390(6) . ?
C12 H12A 0.9500 . ?
C13 C14 1.391(7) . ?
C13 H13A 0.9500 . ?
C14 C15 1.386(7) . ?
C14 H14A 0.9500 . ?
C15 C16 1.387(6) . ?
C15 H15A 0.9500 . ?
C16 H16A 0.9500 . ?
P1 O1 1.600(3) . ?
P1 O3 1.607(3) . ?
P1 O2 1.617(3) . ?
O1 C17 1.444(5) . ?
C17 H17A 0.9800 . ?
C17 H17B 0.9800 . ?
C17 H17C 0.9800 . ?
O2 C18 1.431(5) . ?
C18 H18A 0.9800 . ?
C18 H18B 0.9800 . ?
C18 H18C 0.9800 . ?
O3 C19 1.422(6) . ?
C19 H19A 0.9800 . ?
C19 H19B 0.9800 . ?
C19 H19C 0.9800 . ?

loop_
_geom_torsion_atom_site_label_1
_geom_torsion_atom_site_label_2
_geom_torsion_atom_site_label_3
_geom_torsion_atom_site_label_4
_geom_torsion
_geom_torsion_site_symmetry_1
_geom_torsion_site_symmetry_2
_geom_torsion_site_symmetry_3
_geom_torsion_site_symmetry_4
_geom_torsion_publ_flag
C8 Mo1 C2 C3 105.0(3) . . . . ?
C9 Mo1 C2 C3 121.4(3) . . . . ?
C7 Mo1 C2 C3 140.2(3) . . . . ?
P1 Mo1 C2 C3 -2.2(3) . . . . ?
S1 Mo1 C2 C3 -95.5(2) . . . . ?
C10 Mo1 C2 C3 156.4(3) . . . . ?
C11 Mo1 C2 C3 171.9(2) . . . . ?
C3 Mo1 C2 C1 -169.5(6) . . . . ?
C8 Mo1 C2 C1 -64.5(5) . . . . ?
C9 Mo1 C2 C1 -48.2(5) . . . . ?
C7 Mo1 C2 C1 -29.3(6) . . . . ?
P1 Mo1 C2 C1 -171.7(4) . . . . ?
S1 Mo1 C2 C1 94.9(5) . . . . ?
C10 Mo1 C2 C1 -13.2(5) . . . . ?
C11 Mo1 C2 C1 2.3(5) . . . . ?
C1 C2 C3 C4 -8.1(9) . . . . ?
Mo1 C2 C3 C4 -178.0(5) . . . . ?
C1 C2 C3 Mo1 169.9(6) . . . . ?
C8 Mo1 C3 C2 -96.5(3) . . . . ?
C9 Mo1 C3 C2 -61.9(3) . . . . ?
C7 Mo1 C3 C2 -104.9(4) . . . . ?
P1 Mo1 C3 C2 178.0(2) . . . . ?
S1 Mo1 C3 C2 97.1(2) . . . . ?
C10 Mo1 C3 C2 -27.5(3) . . . . ?
C11 Mo1 C3 C2 -16.3(5) . . . . ?
C2 Mo1 C3 C4 176.7(9) . . . . ?
C8 Mo1 C3 C4 80.2(8) . . . . ?
C9 Mo1 C3 C4 114.7(7) . . . . ?
C7 Mo1 C3 C4 71.7(9) . . . . ?
P1 Mo1 C3 C4 -5.3(7) . . . . ?
S1 Mo1 C3 C4 -86.3(7) . . . . ?
C10 Mo1 C3 C4 149.1(7) . . . . ?
C11 Mo1 C3 C4 160.4(6) . . . . ?
C2 Mo1 S1 C6 -66.8(2) . . . . ?
C3 Mo1 S1 C6 -105.68(19) . . . . ?
C8 Mo1 S1 C6 89.4(2) . . . . ?
C9 Mo1 S1 C6 41.0(2) . . . . ?
C7 Mo1 S1 C6 83.00(19) . . . . ?
P1 Mo1 S1 C6 175.31(16) . . . . ?
C10 Mo1 S1 C6 25.75(19) . . . . ?
C11 Mo1 S1 C6 49.81(19) . . . . ?
Mo1 S1 C6 C16 41.5(4) . . . . ?
Mo1 S1 C6 C12 -140.7(3) . . . . ?
C2 Mo1 C7 C11 55.2(4) . . . . ?
C3 Mo1 C7 C11 127.9(4) . . . . ?
C8 Mo1 C7 C11 115.5(4) . . . . ?
C9 Mo1 C7 C11 77.4(3) . . . . ?
P1 Mo1 C7 C11 -157.4(2) . . . . ?
S1 Mo1 C7 C11 -73.0(3) . . . . ?
C10 Mo1 C7 C11 36.0(3) . . . . ?
C2 Mo1 C7 C8 -60.3(4) . . . . ?
C3 Mo1 C7 C8 12.4(5) . . . . ?
C9 Mo1 C7 C8 -38.1(3) . . . . ?
P1 Mo1 C7 C8 87.2(3) . . . . ?
S1 Mo1 C7 C8 171.5(2) . . . . ?
C10 Mo1 C7 C8 -79.5(3) . . . . ?
C11 Mo1 C7 C8 -115.5(4) . . . . ?
C11 C7 C8 C9 -0.3(5) . . . . ?
Mo1 C7 C8 C9 66.2(3) . . . . ?
C11 C7 C8 Mo1 -66.5(3) . . . . ?
C2 Mo1 C8 C9 29.1(3) . . . . ?
C3 Mo1 C8 C9 71.5(3) . . . . ?
C7 Mo1 C8 C9 -114.3(4) . . . . ?
P1 Mo1 C8 C9 151.8(3) . . . . ?
S1 Mo1 C8 C9 -125.3(3) . . . . ?
C10 Mo1 C8 C9 -37.1(3) . . . . ?
C11 Mo1 C8 C9 -77.2(3) . . . . ?
C2 Mo1 C8 C7 143.4(3) . . . . ?
C3 Mo1 C8 C7 -174.2(2) . . . . ?
C9 Mo1 C8 C7 114.3(4) . . . . ?
P1 Mo1 C8 C7 -93.9(2) . . . . ?
S1 Mo1 C8 C7 -11.0(3) . . . . ?
C10 Mo1 C8 C7 77.2(3) . . . . ?
C11 Mo1 C8 C7 37.1(2) . . . . ?
C7 C8 C9 C10 0.1(5) . . . . ?
Mo1 C8 C9 C10 66.4(3) . . . . ?
C7 C8 C9 Mo1 -66.3(3) . . . . ?
C2 Mo1 C9 C8 -154.5(3) . . . . ?
C3 Mo1 C9 C8 -122.4(3) . . . . ?
C7 Mo1 C9 C8 38.8(3) . . . . ?
P1 Mo1 C9 C8 -33.4(3) . . . . ?
S1 Mo1 C9 C8 90.3(3) . . . . ?
C10 Mo1 C9 C8 116.2(4) . . . . ?
C11 Mo1 C9 C8 79.9(3) . . . . ?
C2 Mo1 C9 C10 89.3(3) . . . . ?
C3 Mo1 C9 C10 121.4(3) . . . . ?
C8 Mo1 C9 C10 -116.2(4) . . . . ?
C7 Mo1 C9 C10 -77.4(3) . . . . ?
P1 Mo1 C9 C10 -149.6(2) . . . . ?
S1 Mo1 C9 C10 -25.9(4) . . . . ?
C11 Mo1 C9 C10 -36.3(3) . . . . ?
C8 C9 C10 C11 0.1(5) . . . . ?
Mo1 C9 C10 C11 64.1(3) . . . . ?
C8 C9 C10 Mo1 -63.9(3) . . . . ?
C2 Mo1 C10 C11 154.8(3) . . . . ?
C3 Mo1 C10 C11 171.0(3) . . . . ?
C8 Mo1 C10 C11 -79.3(3) . . . . ?
C9 Mo1 C10 C11 -116.7(4) . . . . ?
C7 Mo1 C10 C11 -36.7(3) . . . . ?
P1 Mo1 C10 C11 -62.3(4) . . . . ?
S1 Mo1 C10 C11 46.5(3) . . . . ?
C2 Mo1 C10 C9 -88.5(3) . . . . ?
C3 Mo1 C10 C9 -72.3(3) . . . . ?
C8 Mo1 C10 C9 37.4(3) . . . . ?
C7 Mo1 C10 C9 80.0(3) . . . . ?
P1 Mo1 C10 C9 54.4(4) . . . . ?
S1 Mo1 C10 C9 163.2(2) . . . . ?
C11 Mo1 C10 C9 116.7(4) . . . . ?
C9 C10 C11 C7 -0.3(5) . . . . ?
Mo1 C10 C11 C7 61.5(3) . . . . ?
C9 C10 C11 Mo1 -61.8(3) . . . . ?
C8 C7 C11 C10 0.3(5) . . . . ?
Mo1 C7 C11 C10 -63.1(3) . . . . ?
C8 C7 C11 Mo1 63.4(3) . . . . ?
C2 Mo1 C11 C10 -28.5(3) . . . . ?
C3 Mo1 C11 C10 -17.6(5) . . . . ?
C8 Mo1 C11 C10 79.1(3) . . . . ?
C9 Mo1 C11 C10 37.3(3) . . . . ?
C7 Mo1 C11 C10 117.5(4) . . . . ?
P1 Mo1 C11 C10 145.2(2) . . . . ?
S1 Mo1 C11 C10 -136.1(3) . . . . ?
C2 Mo1 C11 C7 -145.9(3) . . . . ?
C3 Mo1 C11 C7 -135.1(3) . . . . ?
C8 Mo1 C11 C7 -38.4(3) . . . . ?
C9 Mo1 C11 C7 -80.2(3) . . . . ?
P1 Mo1 C11 C7 27.7(3) . . . . ?
S1 Mo1 C11 C7 106.4(3) . . . . ?
C10 Mo1 C11 C7 -117.5(4) . . . . ?
C16 C6 C12 C13 1.0(7) . . . . ?
S1 C6 C12 C13 -176.9(3) . . . . ?
C6 C12 C13 C14 -0.7(7) . . . . ?
C12 C13 C14 C15 0.2(7) . . . . ?
C13 C14 C15 C16 0.2(7) . . . . ?
C12 C6 C16 C15 -0.6(6) . . . . ?
S1 C6 C16 C15 177.1(3) . . . . ?
C14 C15 C16 C6 0.1(7) . . . . ?
C2 Mo1 P1 O1 161.68(18) . . . . ?
C3 Mo1 P1 O1 160.35(17) . . . . ?
C8 Mo1 P1 O1 39.28(18) . . . . ?
C9 Mo1 P1 O1 57.82(19) . . . . ?
C7 Mo1 P1 O1 3.44(17) . . . . ?
S1 Mo1 P1 O1 -90.43(14) . . . . ?
C10 Mo1 P1 O1 24.9(3) . . . . ?
C11 Mo1 P1 O1 -11.94(19) . . . . ?
C2 Mo1 P1 O3 39.98(19) . . . . ?
C3 Mo1 P1 O3 38.64(17) . . . . ?
C8 Mo1 P1 O3 -82.43(18) . . . . ?
C9 Mo1 P1 O3 -63.9(2) . . . . ?
C7 Mo1 P1 O3 -118.26(17) . . . . ?
S1 Mo1 P1 O3 147.86(14) . . . . ?
C10 Mo1 P1 O3 -96.8(3) . . . . ?
C11 Mo1 P1 O3 -133.64(18) . . . . ?
C2 Mo1 P1 O2 -82.4(2) . . . . ?
C3 Mo1 P1 O2 -83.74(18) . . . . ?
C8 Mo1 P1 O2 155.19(19) . . . . ?
C9 Mo1 P1 O2 173.7(2) . . . . ?
C7 Mo1 P1 O2 119.36(18) . . . . ?
S1 Mo1 P1 O2 25.48(15) . . . . ?
C10 Mo1 P1 O2 140.8(3) . . . . ?
C11 Mo1 P1 O2 103.98(19) . . . . ?
O3 P1 O1 C17 -48.1(4) . . . . ?
O2 P1 O1 C17 49.8(4) . . . . ?
Mo1 P1 O1 C17 -179.4(3) . . . . ?
O1 P1 O2 C18 -177.3(3) . . . . ?
O3 P1 O2 C18 -72.4(3) . . . . ?
Mo1 P1 O2 C18 60.9(3) . . . . ?
O1 P1 O3 C19 -74.4(3) . . . . ?
O2 P1 O3 C19 -174.5(3) . . . . ?
Mo1 P1 O3 C19 50.5(4) . . . . ?
